data_7117614
loop_
_publ_author_name
'Zhou, Dong-Dong'
'Liu, Zhi-Juan'
'He, Chun-Ting'
'Liao, Pei-Qin'
'Zhou, Hao-Long'
'Zhong, Zhen-Song'
'Lin, Rui-Biao'
'Zhang, Wei-Xiong'
'Zhang, Jie-Peng'
'Chen, Xiao-Ming'

_publ_section_title
;
 Controlling the flexibility and single-crystal to single-crystal
 interpenetration reconstitution of metal-organic frameworks.
;
_journal_issue 63
_journal_name_full 'Chemical communications (Cambridge, England)'
_journal_page_first 12665
_journal_page_last 12668
_journal_paper_doi 10.1039/c5cc05036g
_journal_volume 51
_journal_year 2015
_chemical_formula_sum 'C8 H13 Ag6 Cl N16 O'
_chemical_formula_weight 1032.01
_chemical_name_systematic
;
 ?
;
_space_group_crystal_system tetragonal
_space_group_IT_number 118
_space_group_name_Hall 'P -4 -2n'
_space_group_name_H-M_alt 'P -4 n 2'
_symmetry_space_group_name_Hall 'P -4 -2n'
_symmetry_space_group_name_H-M 'P -4 n 2'
_atom_sites_solution_hydrogens mixed
_audit_creation_method SHELXL-2013
_audit_update_record
;
2015-06-02 deposited with the CCDC.
2015-06-30 downloaded from the CCDC.
;
_cell_angle_alpha 90
_cell_angle_beta 90
_cell_angle_gamma 90
_cell_formula_units_Z 2
_cell_length_a 19.3474(13)
_cell_length_b 19.3474(13)
_cell_length_c 3.5013(4)
_cell_measurement_temperature 293(2)
_cell_volume 1310.61(19)
_computing_structure_refinement 'SHELXL-2013 (Sheldrick, 2013)'
_diffrn_ambient_temperature 293(2)
_diffrn_measured_fraction_theta_full 0.995
_diffrn_measured_fraction_theta_max 0.997
_diffrn_measurement_device_type CCD
_diffrn_radiation_type MoK\a
_diffrn_radiation_wavelength 0.71073
_diffrn_reflns_av_R_equivalents 0.0649
_diffrn_reflns_av_unetI/netI 0.0658
_diffrn_reflns_laue_measured_fraction_full 0.995
_diffrn_reflns_laue_measured_fraction_max 0.997
_diffrn_reflns_limit_h_max 23
_diffrn_reflns_limit_h_min -23
_diffrn_reflns_limit_k_max 22
_diffrn_reflns_limit_k_min -23
_diffrn_reflns_limit_l_max 3
_diffrn_reflns_limit_l_min -4
_diffrn_reflns_number 4750
_diffrn_reflns_point_group_measured_fraction_full 0.996
_diffrn_reflns_point_group_measured_fraction_max 0.998
_diffrn_reflns_theta_full 25.242
_diffrn_reflns_theta_max 25.985
_diffrn_reflns_theta_min 2.978
_exptl_absorpt_coefficient_mu 4.530
_exptl_crystal_colour colorless
_exptl_crystal_density_diffrn 2.615
_exptl_crystal_description needle-like
_exptl_crystal_F_000 960
_exptl_crystal_size_max 0.200
_exptl_crystal_size_mid 0.100
_exptl_crystal_size_min 0.100
_refine_diff_density_max 0.868
_refine_diff_density_min -0.732
_refine_diff_density_rms 0.187
_refine_ls_abs_structure_details
;
 Flack x determined using 317 quotients [(I+)-(I-)]/[(I+)+(I-)]
 (Parsons and Flack (2004), Acta Cryst. A60, s61).
;
_refine_ls_abs_structure_Flack 0.38(8)
_refine_ls_extinction_method none
_refine_ls_goodness_of_fit_ref 1.039
_refine_ls_hydrogen_treatment constr
_refine_ls_matrix_type full
_refine_ls_number_parameters 86
_refine_ls_number_reflns 1299
_refine_ls_number_restraints 6
_refine_ls_restrained_S_all 1.038
_refine_ls_R_factor_all 0.1150
_refine_ls_R_factor_gt 0.1009
_refine_ls_shift/su_max 0.004
_refine_ls_shift/su_mean 0.001
_refine_ls_structure_factor_coef Fsqd
_refine_ls_weighting_details
;
 w=1/[\s^2^(Fo^2^)+(0.0125P)^2^+60.4692P]
 where P=(Fo^2^+2Fc^2^)/3
;
_refine_ls_weighting_scheme calc
_refine_ls_wR_factor_gt 0.1710
_refine_ls_wR_factor_ref 0.1779
_reflns_Friedel_coverage 0.646
_reflns_friedel_fraction_full 0.998
_reflns_friedel_fraction_max 0.998
_reflns_number_gt 1132
_reflns_number_total 1299
_reflns_threshold_expression 'I > 2\s(I)'
_cod_data_source_file c5cc05036g2.cif
_cod_data_source_block 1'
_cod_original_cell_volume 1310.6(2)
_cod_database_code 7117614
_shelx_space_group_comment
;
The symmetry employed for this shelxl refinement is uniquely defined
by the following loop, which should always be used as a source of
symmetry information in preference to the above space-group names.
They are only intended as comments.
;
_shelx_estimated_absorpt_t_min 0.464
_shelx_estimated_absorpt_t_max 0.660
_shelxl_version_number 2013-2

loop_
_space_group_symop_operation_xyz
'x, y, z'
'-x, -y, z'
'y, -x, -z'
'-y, x, -z'
'x+1/2, -y+1/2, z+1/2'
'-x+1/2, y+1/2, z+1/2'
'y+1/2, x+1/2, -z+1/2'
'-y+1/2, -x+1/2, -z+1/2'

loop_
_atom_site_label
_atom_site_type_symbol
_atom_site_fract_x
_atom_site_fract_y
_atom_site_fract_z
_atom_site_U_iso_or_equiv
_atom_site_adp_type
_atom_site_occupancy
_atom_site_site_symmetry_order
_atom_site_calc_flag
_atom_site_refinement_flags_posn
_atom_site_refinement_flags_adp
_atom_site_refinement_flags_occupancy
_atom_site_disorder_assembly
_atom_site_disorder_group
Ag1 Ag 0.83553(18) 0.33553(18) 0.7500 0.0736(12) Uani 1 2 d S T P . .
Ag2 Ag 0.54448(12) 0.37694(13) 0.0051(10) 0.0615(8) Uani 1 1 d . . . . .
Cl1 Cl 0.5000 0.5000 0.5000 0.105(7) Uani 1 4 d S T P . .
N1 N 0.7513(10) 0.3816(10) 0.452(7) 0.039(6) Uani 1 1 d . . . . .
N2 N 0.6414(10) 0.3944(11) 0.225(7) 0.038(5) Uani 1 1 d . U . . .
N3 N 0.6747(11) 0.4585(10) 0.207(7) 0.037(5) Uani 1 1 d . . . . .
C1 C 0.6886(18) 0.3527(16) 0.372(8) 0.050(8) Uani 1 1 d . . . . .
H1 H 0.6796 0.3062 0.4177 0.060 Uiso 0.5 1 calc R U P A 1
N4 N 0.780(3) 0.500(3) 0.399(18) 0.08(2) Uani 0.5 1 d . . P B 2
H4A H 0.8214 0.4926 0.4775 0.093 Uiso 0.5 1 calc R U P B 2
H4B H 0.7666 0.5406 0.3404 0.093 Uiso 0.5 1 calc R U P B 2
C2 C 0.7351(18) 0.4457(15) 0.368(8) 0.055(9) Uani 1 1 d . . . . .
H2 H 0.7657 0.4815 0.4219 0.065 Uiso 0.5 1 calc R U P B 1
N5 N 0.678(3) 0.283(3) 0.41(2) 0.09(2) Uani 0.5 1 d . . P C 2
H5A H 0.6398 0.2645 0.3403 0.105 Uiso 0.5 1 calc R U P C 2
H5B H 0.7101 0.2572 0.5085 0.105 Uiso 0.5 1 calc R U P C 2
O1 O 0.927(4) 0.427(4) 0.7500 0.06(3) Uiso 0.25 2 d S . P D 1
H1WA H 0.9554 0.4030 0.6175 0.085 Uiso 0.125 1 d R U P D 1
O2 O 0.920(6) 0.437(6) 0.98(5) 0.03(3) Uiso 0.125 1 d . . P E 2
H2WA H 0.9521 0.4236 1.1351 0.050 Uiso 0.125 1 d R U P E 2

loop_
_atom_site_aniso_label
_atom_site_aniso_U_11
_atom_site_aniso_U_22
_atom_site_aniso_U_33
_atom_site_aniso_U_23
_atom_site_aniso_U_13
_atom_site_aniso_U_12
Ag1 0.0790(18) 0.0790(18) 0.063(2) 0.0097(14) -0.0097(14) 0.042(2)
Ag2 0.0441(12) 0.0701(16) 0.0703(15) -0.0115(18) -0.0167(17) -0.0136(11)
Cl1 0.064(6) 0.064(6) 0.19(2) 0.000 0.000 0.000
N1 0.043(11) 0.042(11) 0.032(14) 0.022(12) -0.013(12) 0.009(10)
N2 0.029(9) 0.043(10) 0.041(9) 0.006(9) -0.013(9) 0.001(8)
N3 0.039(12) 0.036(11) 0.035(13) -0.008(11) -0.002(11) 0.004(10)
C1 0.07(2) 0.042(16) 0.040(18) 0.010(12) 0.016(14) -0.005(14)
N4 0.08(4) 0.07(3) 0.08(6) 0.02(3) 0.00(3) 0.05(3)
C2 0.08(2) 0.042(17) 0.044(19) -0.008(13) 0.008(15) -0.017(15)
N5 0.08(4) 0.07(4) 0.11(7) 0.01(4) -0.03(4) 0.03(3)

loop_
_atom_type_symbol
_atom_type_description
_atom_type_scat_dispersion_real
_atom_type_scat_dispersion_imag
_atom_type_scat_source
C C 0.0033 0.0016 'International Tables Vol C Tables 4.2.6.8 and 6.1.1.4'
H H 0.0000 0.0000 'International Tables Vol C Tables 4.2.6.8 and 6.1.1.4'
N N 0.0061 0.0033 'International Tables Vol C Tables 4.2.6.8 and 6.1.1.4'
O O 0.0106 0.0060 'International Tables Vol C Tables 4.2.6.8 and 6.1.1.4'
Cl Cl 0.1484 0.1585 'International Tables Vol C Tables 4.2.6.8 and 6.1.1.4'
Ag Ag -0.8971 1.1015 'International Tables Vol C Tables 4.2.6.8 and 6.1.1.4'

loop_
_geom_angle_atom_site_label_1
_geom_angle_atom_site_label_2
_geom_angle_atom_site_label_3
_geom_angle
_geom_angle_site_symmetry_1
_geom_angle_site_symmetry_3
N1 Ag1 N1 151.6(12) . 7_546
N1 Ag1 O1 104.2(6) . .
N1 Ag1 O1 104.2(6) 7_546 .
N2 Ag2 N3 160.6(8) . 3_565
C2 N1 C1 97(2) . .
C2 N1 Ag1 133(2) . .
C1 N1 Ag1 127.5(18) . .
C1 N2 N3 104(2) . .
C1 N2 Ag2 132.4(19) . .
N3 N2 Ag2 123.3(16) . .
C2 N3 N2 103(2) . .
C2 N3 Ag2 136.8(19) . 4_655
N2 N3 Ag2 120.2(16) . 4_655
N2 C1 N5 123(4) . .
N2 C1 N1 116(2) . .
N5 C1 N1 121(4) . .
N2 C1 C2 76.1(19) . .
N5 C1 C2 161(4) . .
N1 C1 C2 40.3(14) . .
N2 C1 H1 121.8 . .
N1 C1 H1 121.8 . .
C2 C1 H1 161.8 . .
C2 N4 H4A 120.0 . .
C2 N4 H4B 120.0 . .
H4A N4 H4B 120.0 . .
N1 C2 N4 124(4) . .
N1 C2 N3 119(3) . .
N4 C2 N3 117(3) . .
N1 C2 C1 42.3(16) . .
N4 C2 C1 166(3) . .
N3 C2 C1 77(2) . .
N1 C2 H2 120.5 . .
N3 C2 H2 120.5 . .
C1 C2 H2 161.8 . .
C1 N5 H5A 120.0 . .
C1 N5 H5B 120.0 . .
H5A N5 H5B 120.0 . .
Ag1 O1 H1WA 93.4 . .
O2 O2 H2WA 114.6 7_546 .

loop_
_geom_bond_atom_site_label_1
_geom_bond_atom_site_label_2
_geom_bond_distance
_geom_bond_site_symmetry_2
Ag1 N1 2.129(19) .
Ag1 N1 2.129(19) 7_546
Ag1 O1 2.51(12) .
Ag2 N2 2.055(19) .
Ag2 N3 2.08(2) 3_565
N1 C2 1.31(3) .
N1 C1 1.37(4) .
N2 C1 1.32(4) .
N2 N3 1.40(3) .
N3 C2 1.32(4) .
N3 Ag2 2.08(2) 4_655
C1 N5 1.37(6) .
C1 C2 2.01(4) .
C1 H1 0.9300 .
N4 C2 1.36(7) .
N4 H4A 0.8600 .
N4 H4B 0.8600 .
C2 H2 0.9300 .
N5 H5A 0.8600 .
N5 H5B 0.8600 .
O1 H1WA 0.8556 .
O2 O2 1.7(3) 7_546
O2 H2WA 0.8501 .
